data_4021209
loop_
_publ_author_name
'Gregory R. Dake'
'Micha\"el D. B. Fenster'
'M\'elissa Fleury'
'Brian O. Patrick'

_publ_section_title
;
 Investigations of \a-Siloxy-Epoxide Ring Expansions
 Forming 1-Azaspirocyclic Ketones
;
_journal_name_full 'Journal of Organic Chemistry'
_journal_page_first 5676
_journal_page_last 5683
_journal_paper_doi 10.1021/jo049356+
_journal_volume 69
_journal_year 2004
_chemical_formula_sum 'C16 H21 N O4 S'
_chemical_formula_weight 323.40
_space_group_IT_number 2
_symmetry_cell_setting triclinic
_symmetry_space_group_name_Hall '-P 1'
_symmetry_space_group_name_H-M 'P -1'
_cell_angle_alpha 74.275(7)
_cell_angle_beta 88.836(9)
_cell_angle_gamma 82.337(7)
_cell_formula_units_Z 2
_cell_length_a 7.2502(4)
_cell_length_b 9.5567(2)
_cell_length_c 11.4933(4)
_cell_measurement_temperature 173(2)
_cell_volume 759.59(5)
_diffrn_ambient_temperature 173(2)
_exptl_crystal_density_diffrn 1.414
_cod_database_code 4021209

loop_
_symmetry_equiv_pos_as_xyz
'x, y, z'
'-x, -y, -z'

loop_
_atom_site_label
_atom_site_type_symbol
_atom_site_fract_x
_atom_site_fract_y
_atom_site_fract_z
_atom_site_U_iso_or_equiv
_atom_site_adp_type
_atom_site_occupancy
_atom_site_calc_flag
_atom_site_refinement_flags
_atom_site_disorder_assembly
_atom_site_disorder_group
S1 S 0.55271(5) 0.28293(4) 0.20560(3) 0.01036(12) Uani 1 d . A 1
O1 O 1.07338(18) 0.27634(13) 0.50044(11) 0.0221(3) Uani 1 d . A 1
H1 H 1.104(4) 0.183(3) 0.526(3) 0.074(9) Uiso 1 d . B 1
O2 O 0.85429(17) 0.03323(11) 0.39645(11) 0.0198(3) Uani 1 d . A 1
O3 O 0.47780(15) 0.19448(11) 0.31318(10) 0.0156(2) Uani 1 d . A 1
O4 O 0.43555(15) 0.40699(11) 0.13183(10) 0.0157(3) Uani 1 d . A 1
N1 N 0.74133(18) 0.33850(13) 0.24520(11) 0.0116(3) Uani 1 d . A 1
C1 C 0.7980(2) 0.29607(15) 0.37468(13) 0.0118(3) Uani 1 d . A 1
C2 C 1.0099(2) 0.30921(16) 0.37839(14) 0.0146(3) Uani 1 d . A 1
H2 H 1.0798 0.2372 0.3391 0.018 Uiso 1 calc R A 1
C3 C 1.0505(2) 0.46188(17) 0.31254(15) 0.0176(3) Uani 1 d D A 1
H3A H 1.1861 0.4660 0.3150 0.021 Uiso 1 calc RD A 1
H3B H 0.9868 0.5339 0.3528 0.021 Uiso 1 calc R A 1
C4 C 0.9825(2) 0.50018(17) 0.18149(15) 0.0176(3) Uani 1 d . A 1
H4A H 1.0037 0.6017 0.1397 0.021 Uiso 1 calc R A 1
H4B H 1.0546 0.4334 0.1396 0.021 Uiso 1 calc R A 1
C5 C 0.7774(2) 0.48689(16) 0.17506(15) 0.0156(3) Uani 1 d . A 1
H5A H 0.7038 0.5618 0.2082 0.019 Uiso 1 calc R A 1
H5B H 0.7384 0.5045 0.0897 0.019 Uiso 1 calc R A 1
C6 C 0.7839(2) 0.13271(16) 0.43635(14) 0.0149(3) Uani 1 d . A 1
C7 C 0.6879(3) 0.11922(18) 0.55508(15) 0.0252(4) Uani 1 d . A 1
H7A H 0.5995 0.0461 0.5673 0.030 Uiso 1 calc R A 1
H7B H 0.7799 0.0881 0.6227 0.030 Uiso 1 calc R A 1
C8 C 0.5868(14) 0.2675(5) 0.5491(7) 0.0261(14) Uani 0.528(18) d P A 1
H8A1 H 0.5933 0.2883 0.6286 0.031 Uiso 0.528(18) calc PR A 1
H8A2 H 0.4542 0.2721 0.5275 0.031 Uiso 0.528(18) calc PR A 1
C9 C 0.6786(2) 0.38036(16) 0.45298(14) 0.0167(3) Uani 1 d . A 1
H9A H 0.7579 0.4321 0.4919 0.020 Uiso 1 calc R A 1
H9B H 0.5826 0.4537 0.4024 0.020 Uiso 1 calc R A 1
C10 C 0.6327(2) 0.16902(16) 0.11241(14) 0.0118(3) Uani 1 d . A 1
C11 C 0.6624(2) 0.01737(16) 0.16158(15) 0.0154(3) Uani 1 d . A 1
H11 H 0.6367 -0.0251 0.2441 0.018 Uiso 1 calc R A 1
C12 C 0.7304(2) -0.07043(17) 0.08773(16) 0.0177(3) Uani 1 d . A 1
H12 H 0.7492 -0.1739 0.1203 0.021 Uiso 1 calc R A 1
C13 C 0.7718(2) -0.01074(18) -0.03256(15) 0.0167(3) Uani 1 d . A 1
C14 C 0.7393(2) 0.14103(18) -0.07924(15) 0.0183(3) Uani 1 d . A 1
H14 H 0.7657 0.1835 -0.1616 0.022 Uiso 1 calc R A 1
C15 C 0.6691(2) 0.23160(17) -0.00794(14) 0.0157(3) Uani 1 d . A 1
H15 H 0.6465 0.3349 -0.0412 0.019 Uiso 1 calc R A 1
C16 C 0.8471(2) -0.10755(19) -0.11113(17) 0.0242(4) Uani 1 d . A 1
H16A H 0.8696 -0.2097 -0.0620 0.036 Uiso 1 calc R A 1
H16B H 0.9642 -0.0771 -0.1468 0.036 Uiso 1 calc R A 1
H16C H 0.7566 -0.0989 -0.1757 0.036 Uiso 1 calc R A 1
C8B C 0.6663(17) 0.2710(5) 0.5776(6) 0.0225(18) Uani 0.472(18) d PD A 2
H8B1 H 0.544(3) 0.295(4) 0.613(3) 0.019(11) Uiso 0.472(18) d PD A 2
H8B2 H 0.775(5) 0.264(5) 0.631(4) 0.040(15) Uiso 0.472(18) d PD A 2

loop_
_atom_site_aniso_label
_atom_site_aniso_U_11
_atom_site_aniso_U_22
_atom_site_aniso_U_33
_atom_site_aniso_U_23
_atom_site_aniso_U_13
_atom_site_aniso_U_12
S1 0.00916(19) 0.00873(19) 0.0128(2) -0.00224(13) 0.00018(14) -0.00127(14)
O1 0.0284(7) 0.0156(6) 0.0221(6) -0.0058(5) -0.0129(5) 0.0014(5)
O2 0.0264(6) 0.0102(5) 0.0219(6) -0.0047(4) -0.0091(5) 0.0023(5)
O3 0.0162(6) 0.0140(5) 0.0162(6) -0.0021(4) 0.0043(4) -0.0054(4)
O4 0.0123(5) 0.0123(5) 0.0204(6) -0.0023(4) -0.0027(5) 0.0020(4)
N1 0.0133(6) 0.0087(6) 0.0124(6) -0.0004(5) -0.0023(5) -0.0043(5)
C1 0.0150(8) 0.0082(7) 0.0113(7) -0.0017(5) -0.0011(6) -0.0005(6)
C2 0.0142(7) 0.0138(7) 0.0166(8) -0.0061(6) -0.0039(6) 0.0000(6)
C3 0.0146(8) 0.0162(7) 0.0245(9) -0.0085(6) -0.0012(7) -0.0051(6)
C4 0.0167(8) 0.0149(7) 0.0215(9) -0.0035(6) 0.0031(7) -0.0066(6)
C5 0.0179(8) 0.0105(7) 0.0161(8) 0.0020(6) -0.0010(6) -0.0055(6)
C6 0.0199(8) 0.0100(7) 0.0135(8) -0.0002(6) -0.0070(6) -0.0025(6)
C7 0.0413(11) 0.0181(8) 0.0148(8) 0.0003(6) 0.0016(8) -0.0096(8)
C8 0.031(3) 0.028(2) 0.020(3) -0.0072(17) 0.007(2) -0.003(2)
C9 0.0213(8) 0.0128(7) 0.0151(8) -0.0045(6) 0.0025(6) 0.0016(7)
C10 0.0094(7) 0.0105(7) 0.0159(8) -0.0042(6) -0.0022(6) -0.0014(6)
C11 0.0152(8) 0.0118(7) 0.0186(8) -0.0024(6) -0.0001(6) -0.0033(6)
C12 0.0167(8) 0.0110(7) 0.0262(9) -0.0064(6) -0.0041(7) -0.0008(6)
C13 0.0102(7) 0.0209(8) 0.0229(9) -0.0126(7) -0.0037(6) -0.0020(6)
C14 0.0193(8) 0.0218(8) 0.0147(8) -0.0065(6) -0.0014(6) -0.0027(7)
C15 0.0169(8) 0.0126(7) 0.0173(8) -0.0031(6) -0.0021(6) -0.0020(6)
C16 0.0197(9) 0.0284(9) 0.0304(10) -0.0193(8) -0.0036(7) 0.0006(8)
C8B 0.036(4) 0.021(2) 0.011(2) -0.0043(16) 0.008(2) -0.006(2)

loop_
_geom_bond_atom_site_label_1
_geom_bond_atom_site_label_2
_geom_bond_distance
_geom_bond_site_symmetry_2
_geom_bond_publ_flag
S1 O4 1.4359(11) . ?
S1 O3 1.4377(11) . ?
S1 N1 1.6460(13) . ?
S1 C10 1.7627(15) . ?
O1 C2 1.4238(19) . ?
O1 H1 0.86(3) . ?
O2 C6 1.2131(19) . ?
N1 C5 1.4833(18) . ?
N1 C1 1.4835(19) . ?
C1 C9 1.544(2) . ?
C1 C6 1.546(2) . ?
C1 C2 1.561(2) . ?
C2 C3 1.515(2) . ?
C2 H2 1.0000 . ?
C3 C4 1.526(2) . ?
C3 H3A 0.9900 . ?
C3 H3B 0.9900 . ?
C4 C5 1.514(2) . ?
C4 H4A 0.9900 . ?
C4 H4B 0.9900 . ?
C5 H5A 0.9900 . ?
C5 H5B 0.9900 . ?
C6 C7 1.501(2) . ?
C7 C8 1.491(5) . ?
C7 H7A 0.9900 . ?
C7 H7B 0.9900 . ?
C8 C9 1.530(6) . ?
C8 H8A1 0.9900 . ?
C8 H8A2 0.9900 . ?
C8 H8B1 0.89(3) . ?
C9 H9A 0.9900 . ?
C9 H9B 0.9900 . ?
C10 C15 1.386(2) . ?
C10 C11 1.394(2) . ?
C11 C12 1.388(2) . ?
C11 H11 0.9500 . ?
C12 C13 1.388(2) . ?
C12 H12 0.9500 . ?
C13 C14 1.393(2) . ?
C13 C16 1.506(2) . ?
C14 C15 1.389(2) . ?
C14 H14 0.9500 . ?
C15 H15 0.9500 . ?
C16 H16A 0.9800 . ?
C16 H16B 0.9800 . ?
C16 H16C 0.9800 . ?
C8B H8B1 0.992(5) . ?
C8B H8B2 0.992(5) . ?
